data_2018577
loop_
_publ_author_name
'Guesmi, Abderrahmen'
'Driss, Ahmed'

_publ_section_title
;
 KCo(H~2~O)~2~BP~2~O~8~&#x00B7;0.48H~2~O and
 K~0.17~Ca~0.42~Co(H~2~O)~2~BP~2~O~8~&#x00B7;H~2~O: two cobalt
 borophosphates with helical ribbons and disordered (K,Ca)/H~2~O schemes
;
_journal_coeditor_code LG3086
_journal_issue 8
_journal_name_full 'Acta Crystallographica Section C'
_journal_page_first i55
_journal_page_last i59
_journal_paper_doi 10.1107/S0108270112030284
_journal_volume 68
_journal_year 2012
_chemical_formula_iupac 'K Co (H2 O)2 B P2 O8 , 0.48H2 O'
_chemical_formula_moiety 'B Co H4 K O10 P2, 0.48(H2 O)'
_chemical_formula_sum 'B Co H4.96 K O10.48 P2'
_chemical_formula_weight 343.46
_chemical_name_systematic
;
Potassium diaquacobalt(II) <i>catena</i>-borodiphosphate 0.48-hydrate
;
_space_group_IT_number 179
_symmetry_cell_setting hexagonal
_symmetry_space_group_name_Hall 'P 65 2 (0 0 1)'
_symmetry_space_group_name_H-M 'P 65 2 2'
_atom_sites_solution_primary direct
_atom_sites_solution_secondary difmap
_audit_creation_method SHELXL97
_cell_angle_alpha 90.00
_cell_angle_beta 90.00
_cell_angle_gamma 120.00
_cell_formula_units_Z 6
_cell_length_a 9.5231(14)
_cell_length_b 9.5231(14)
_cell_length_c 15.633(2)
_cell_measurement_reflns_used 25
_cell_measurement_temperature 293(2)
_cell_measurement_theta_max 15.02
_cell_measurement_theta_min 11.44
_cell_volume 1227.8(3)
_computing_cell_refinement 'CAD-4 EXPRESS (Enraf--Nonius, 1995)'
_computing_data_collection 'CAD-4 EXPRESS (Enraf--Nonius, 1995)'
_computing_data_reduction 'XCAD4 (Harms & Wocadlo, 1995)'
_computing_molecular_graphics 'DIAMOND (Brandenburg, 2001)'
_computing_publication_material
;
WinGX (Farrugia, 1999) and publCIF (Westrip, 2010)
;
_computing_structure_refinement 'SHELXL97 (Sheldrick, 2008)'
_computing_structure_solution 'SHELXS97 (Sheldrick, 2008)'
_diffrn_ambient_temperature 293(2)
_diffrn_measured_fraction_theta_full 1.000
_diffrn_measured_fraction_theta_max 1.000
_diffrn_measurement_device_type 'Enraf--Nonius CAD-4'
_diffrn_measurement_method \w/2\q
_diffrn_radiation_monochromator graphite
_diffrn_radiation_source 'fine-focus sealed tube'
_diffrn_radiation_type MoK\a
_diffrn_radiation_wavelength 0.71073
_diffrn_reflns_av_R_equivalents 0.0242
_diffrn_reflns_av_sigmaI/netI 0.0118
_diffrn_reflns_limit_h_max 4
_diffrn_reflns_limit_h_min -12
_diffrn_reflns_limit_k_max 12
_diffrn_reflns_limit_k_min -1
_diffrn_reflns_limit_l_max 19
_diffrn_reflns_limit_l_min -19
_diffrn_reflns_number 5187
_diffrn_reflns_theta_full 26.95
_diffrn_reflns_theta_max 26.95
_diffrn_reflns_theta_min 2.47
_diffrn_standards_decay_% 4
_diffrn_standards_interval_count 120
_diffrn_standards_number 2
_exptl_absorpt_coefficient_mu 3.045
_exptl_absorpt_correction_T_max 0.5811
_exptl_absorpt_correction_T_min 0.5049
_exptl_absorpt_correction_type psi-scan
_exptl_absorpt_process_details '(North <i>et al.</i>, 1968)'
_exptl_crystal_colour purple
_exptl_crystal_density_diffrn 2.787
_exptl_crystal_density_method 'not measured'
_exptl_crystal_description prism
_exptl_crystal_F_000 1019
_exptl_crystal_size_max 0.26
_exptl_crystal_size_mid 0.26
_exptl_crystal_size_min 0.20
_refine_diff_density_max 0.615
_refine_diff_density_min -0.421
_refine_ls_abs_structure_details 'Flack (1983), with 309 Friedel pairs'
_refine_ls_abs_structure_Flack 0.05(5)
_refine_ls_extinction_method none
_refine_ls_goodness_of_fit_ref 1.033
_refine_ls_matrix_type full
_refine_ls_number_parameters 81
_refine_ls_number_reflns 895
_refine_ls_number_restraints 0
_refine_ls_restrained_S_all 1.033
_refine_ls_R_factor_all 0.0377
_refine_ls_R_factor_gt 0.0374
_refine_ls_shift/su_max 0.000
_refine_ls_shift/su_mean 0.000
_refine_ls_structure_factor_coef Fsqd
_refine_ls_weighting_details 'calc w = 1/[\s^2^(Fo^2^)+(0.0279P)^2^+9.9801P] where P=(Fo^2^+2Fc^2^)/3'
_refine_ls_weighting_scheme calc
_refine_ls_wR_factor_gt 0.0947
_refine_ls_wR_factor_ref 0.0950
_reflns_number_gt 891
_reflns_number_total 895
_reflns_threshold_expression I>2\s(I)
_cod_data_source_file lg3086.cif
_cod_data_source_block I
_cod_original_sg_symbol_Hall 'P 65 2 ( 0 0 1)'
_cod_database_code 2018577
_cod_database_fobs_code 2018577

loop_
_symmetry_equiv_pos_as_xyz
'x, y, z'
'-x, -y, z+1/2'
'-y, -x, -z+1/6'
'y, x, -z+2/3'
'x-y, -y, -z'
'-x+y, y, -z+1/2'
'x, x-y, -z+5/6'
'-x, -x+y, -z+1/3'
'-y, x-y, z+2/3'
'y, -x+y, z+1/6'
'x-y, x, z+5/6'
'-x+y, -x, z+1/3'

loop_
_atom_site_type_symbol
_atom_site_label
_atom_site_fract_x
_atom_site_fract_y
_atom_site_fract_z
_atom_site_U_iso_or_equiv
_atom_site_adp_type
_atom_site_calc_flag
_atom_site_refinement_flags
_atom_site_occupancy
_atom_site_symmetry_multiplicity
Co Co1 0.45063(6) 0.54937(6) 0.0833 0.0175(2) Uani d S 1 2
P P1 0.21823(15) 0.38551(15) -0.08005(8) 0.0141(3) Uani d . 1 1
B B1 0.3023(8) 0.1511(4) -0.0833 0.0119(14) Uani d S 1 2
O O1 0.3768(5) 0.5133(5) -0.0414(2) 0.0230(9) Uani d . 1 1
O O2 0.6855(5) 0.6164(5) 0.0453(2) 0.0232(8) Uani d . 1 1
O O3 0.1927(4) 0.2131(4) -0.0648(2) 0.0164(7) Uani d . 1 1
O O4 0.4152(4) 0.1794(4) -0.0116(2) 0.0167(7) Uani d . 1 1
O O51 0.4996(17) 0.7950(14) 0.0577(10) 0.021(4) Uiso d P 0.47(5) 1
O O52 0.541(2) 0.8241(19) 0.0330(13) 0.042(4) Uiso d P 0.53(5) 1
K K1 0.6838(6) 0.0570(6) 0.0830(3) 0.0224(16) Uiso d P 0.239(6) 1
K K2 0.8189(8) 0.1811(8) 0.0833 0.070(5) Uiso d SP 0.241(11) 2
K K3 0.884(2) 0.012(2) 0.0205(10) 0.064(6) Uiso d P 0.140(7) 1
O O6 0.9141(16) 0.0859(16) 0.0833 0.098(12) Uiso d SP 0.48(4) 2

loop_
_atom_site_aniso_label
_atom_site_aniso_U_11
_atom_site_aniso_U_22
_atom_site_aniso_U_33
_atom_site_aniso_U_12
_atom_site_aniso_U_13
_atom_site_aniso_U_23
Co1 0.0191(4) 0.0191(4) 0.0166(4) 0.0112(4) -0.0081(3) -0.0081(3)
P1 0.0148(6) 0.0116(5) 0.0153(5) 0.0061(4) -0.0078(5) -0.0021(5)
B1 0.008(3) 0.013(3) 0.013(3) 0.0039(15) 0.000 0.010(3)
O1 0.0239(19) 0.0134(18) 0.0218(18) 0.0019(16) -0.0141(16) -0.0012(15)
O2 0.0160(19) 0.031(2) 0.0226(17) 0.0118(17) -0.0004(15) -0.0053(17)
O3 0.0138(17) 0.0127(17) 0.0213(18) 0.0057(14) 0.0006(13) 0.0025(14)
O4 0.0118(17) 0.0202(18) 0.0148(16) 0.0056(14) -0.0018(13) 0.0052(13)

loop_
_atom_type_symbol
_atom_type_description
_atom_type_scat_dispersion_real
_atom_type_scat_dispersion_imag
_atom_type_scat_source
B B 0.0013 0.0007 'International Tables Vol C Tables 4.2.6.8 and 6.1.1.4'
Co Co 0.3494 0.9721 'International Tables Vol C Tables 4.2.6.8 and 6.1.1.4'
K K 0.2009 0.2494 'International Tables Vol C Tables 4.2.6.8 and 6.1.1.4'
O O 0.0106 0.0060 'International Tables Vol C Tables 4.2.6.8 and 6.1.1.4'
P P 0.1023 0.0942 'International Tables Vol C Tables 4.2.6.8 and 6.1.1.4'
H H 0.0000 0.0000 'International Tables Vol C Tables 4.2.6.8 and 6.1.1.4'

loop_
_geom_angle_atom_site_label_1
_geom_angle_atom_site_label_2
_geom_angle_atom_site_label_3
_geom_angle_site_symmetry_1
_geom_angle_site_symmetry_3
_geom_angle
O1 Co1 O1 . 3_665 162.4(2)
O1 Co1 O2 . . 90.31(15)
O1 Co1 O2 3_665 . 101.39(15)
O1 Co1 O2 . 3_665 101.39(15)
O1 Co1 O2 3_665 3_665 90.31(15)
O2 Co1 O2 . 3_665 96.7(2)
O1 Co1 O51 . . 82.9(3)
O1 Co1 O51 3_665 . 84.1(4)
O2 Co1 O51 . . 89.9(4)
O2 Co1 O51 3_665 . 172.1(5)
O1 Co1 O51 . 3_665 84.1(4)
O1 Co1 O51 3_665 3_665 82.9(3)
O2 Co1 O51 . 3_665 172.1(5)
O2 Co1 O51 3_665 3_665 89.9(4)
O51 Co1 O51 . 3_665 83.9(8)
O2 P1 O1 5_565 . 114.8(2)
O2 P1 O3 5_565 . 106.4(2)
O1 P1 O3 . . 110.8(2)
O2 P1 O4 5_565 11_554 111.9(2)
O1 P1 O4 . 11_554 105.9(2)
O3 P1 O4 . 11_554 106.84(19)
O3 B1 O3 . 7_554 103.6(5)
O3 B1 O4 . . 112.10(19)
O3 B1 O4 7_554 . 113.62(18)
O3 B1 O4 . 7_554 113.62(18)
O3 B1 O4 7_554 7_554 112.10(19)
O4 B1 O4 . 7_554 102.1(5)

loop_
_geom_bond_atom_site_label_1
_geom_bond_atom_site_label_2
_geom_bond_site_symmetry_2
_geom_bond_distance
Co1 O1 . 2.043(3)
Co1 O1 3_665 2.043(3)
Co1 O2 . 2.083(4)
Co1 O2 3_665 2.083(4)
Co1 O51 . 2.182(11)
Co1 O51 3_665 2.182(11)
Co1 O52 . 2.439(17)
Co1 O52 3_665 2.439(17)
P1 O2 5_565 1.512(4)
P1 O1 . 1.513(4)
P1 O3 . 1.553(4)
P1 O4 11_554 1.554(3)
B1 O3 . 1.462(5)
B1 O3 7_554 1.462(5)
B1 O4 . 1.483(5)
B1 O4 7_554 1.483(5)
K1 K2 . 1.238(5)
K1 O6 . 2.07(2)
K1 O52 5_665 2.08(2)
K1 O52 1_545 2.088(13)
K1 O1 10 2.208(6)
K1 O51 1_545 2.254(12)
K1 O2 10 2.269(6)
K1 K3 . 2.363(15)
K1 K1 3_665 2.469(10)
K1 O51 5_665 2.566(19)
K1 O52 10 2.620(18)
K1 K3 5 2.726(16)
K2 K1 3_665 1.238(5)
K2 O6 . 1.57(3)
K2 O52 5_665 2.05(2)
K2 O52 10 2.05(2)
K2 K3 . 2.22(2)
K2 K3 3_665 2.22(2)
K2 O51 5_665 2.519(19)
K2 O51 10 2.519(19)
K2 K3 5 2.683(19)
K2 K3 10_665 2.683(19)
K2 O1 5_665 2.800(11)
K3 K3 5 0.67(3)
K3 O6 . 1.158(16)
K3 O6 5 1.814(17)
K3 K3 3_665 2.20(3)
K3 K2 5 2.683(19)
K3 K1 5 2.726(16)
K3 O3 5_655 2.803(18)
K3 O52 1_545 2.84(3)
K3 K1 3_665 2.838(19)
K3 O52 5_665 2.85(3)
O6 K3 3_665 1.158(16)
O6 K3 5 1.814(17)
O6 K3 10_665 1.814(17)
O6 K1 3_665 2.07(2)
